data_4026607
loop_
_publ_author_name
'Goutam Kumar Kole'
'Geok Kheng Tan'
'Jagadese J. Vittal'

_publ_contact_author
; 
     Dr. Jagadese J. Vittal
     Department of Chemistry
     National University of Singapore
     3 Science Drive 3
     SINGAPORE 117543 
;
_publ_contact_author_email chmjjv@nus.edu.sg
_publ_contact_author_fax '(65) 6779 1691'
_publ_contact_author_phone '(65) 6516 2677'
_publ_section_title
;
 Role of Anions in the Synthesis of Cyclobutane Derivatives via [2 + 2]
 Cycloaddition Reaction in the Solid State and Their Isomerization in
 Solution
;
_journal_name_full 'Journal of Organic Chemistry'
_journal_page_first 7860
_journal_page_last 7865
_journal_paper_doi 10.1021/jo201268p
_journal_volume 76
_journal_year 2011
_chemical_formula_sum 'C8 H10 Cl N O3'
_chemical_formula_weight 203.62
_chemical_name_systematic
; 
 ? 
;
_space_group_IT_number 2
_symmetry_cell_setting triclinic
_symmetry_space_group_name_Hall '-P 1'
_symmetry_space_group_name_H-M 'P -1'
_atom_sites_solution_hydrogens geom
_atom_sites_solution_primary direct
_atom_sites_solution_secondary difmap
_audit_creation_method SHELXL-97
_cell_angle_alpha 69.9810(10)
_cell_angle_beta 73.3820(10)
_cell_angle_gamma 68.9960(10)
_cell_formula_units_Z 2
_cell_length_a 6.8763(4)
_cell_length_b 8.0599(5)
_cell_length_c 9.6919(5)
_cell_measurement_reflns_used 5007
_cell_measurement_temperature 223(2)
_cell_measurement_theta_max 27.54
_cell_measurement_theta_min 2.28
_cell_volume 462.92(5)
_computing_cell_refinement 'Bruker SMART'
_computing_data_collection 'Bruker SMART'
_computing_data_reduction 'Bruker SAINT'
_computing_molecular_graphics 'Bruker SHELXTL'
_computing_publication_material 'Bruker SHELXTL'
_computing_structure_refinement 'SHELXL-97 (Sheldrick, 1997)'
_computing_structure_solution 'SHELXS-97 (Sheldrick, 1990)'
_diffrn_ambient_temperature 223(2)
_diffrn_measured_fraction_theta_full 0.997
_diffrn_measured_fraction_theta_max 0.997
_diffrn_measurement_device_type 'CCD area detector'
_diffrn_measurement_method 'phi and omega scans'
_diffrn_radiation_monochromator graphite
_diffrn_radiation_source 'fine-focus sealed tube'
_diffrn_radiation_type MoK\a
_diffrn_radiation_wavelength 0.71073
_diffrn_reflns_av_R_equivalents 0.0223
_diffrn_reflns_av_sigmaI/netI 0.0223
_diffrn_reflns_limit_h_max 8
_diffrn_reflns_limit_h_min -8
_diffrn_reflns_limit_k_max 10
_diffrn_reflns_limit_k_min -10
_diffrn_reflns_limit_l_max 12
_diffrn_reflns_limit_l_min -12
_diffrn_reflns_number 5927
_diffrn_reflns_theta_full 27.49
_diffrn_reflns_theta_max 27.49
_diffrn_reflns_theta_min 2.28
_exptl_absorpt_coefficient_mu 0.386
_exptl_absorpt_correction_T_max 0.8996
_exptl_absorpt_correction_T_min 0.8015
_exptl_absorpt_correction_type multi-scan
_exptl_absorpt_process_details 'Sadabs, (Sheldrick 2001)'
_exptl_crystal_colour Colourless
_exptl_crystal_density_diffrn 1.461
_exptl_crystal_density_meas ?
_exptl_crystal_description Block
_exptl_crystal_F_000 212
_exptl_crystal_size_max 0.60
_exptl_crystal_size_mid 0.38
_exptl_crystal_size_min 0.28
_refine_diff_density_max 0.451
_refine_diff_density_min -0.342
_refine_diff_density_rms 0.087
_refine_ls_extinction_coef 0.195(18)
_refine_ls_extinction_expression Fc^*^=kFc[1+0.001xFc^2^\l^3^/sin(2\q)]^-1/4^
_refine_ls_extinction_method SHELXL
_refine_ls_goodness_of_fit_ref 1.145
_refine_ls_hydrogen_treatment mixed
_refine_ls_matrix_type full
_refine_ls_number_parameters 131
_refine_ls_number_reflns 2120
_refine_ls_number_restraints 3
_refine_ls_restrained_S_all 1.145
_refine_ls_R_factor_all 0.0336
_refine_ls_R_factor_gt 0.0330
_refine_ls_shift/su_max 0.000
_refine_ls_shift/su_mean 0.000
_refine_ls_structure_factor_coef Fsqd
_refine_ls_weighting_details 'calc w=1/[\s^2^(Fo^2^)+(0.0506P)^2^+0.1234P] where P=(Fo^2^+2Fc^2^)/3'
_refine_ls_weighting_scheme calc
_refine_ls_wR_factor_gt 0.0928
_refine_ls_wR_factor_ref 0.0939
_reflns_number_gt 2062
_reflns_number_total 2120
_reflns_threshold_expression >2sigma(I)
_cod_data_source_file jo201268p_si_002_2.cif
_cod_data_source_block Compound_1
_cod_depositor_comments
;
The following automatic conversions were performed:

'_exptl_crystal_density_meas' value 'Not Measured' was changed to '?'
- the value is perceived as not measured.

Automatic conversion script
Id: cif_fix_values 3008 2015-01-20 13:52:24Z robertas 
;
_cod_database_code 4026607

loop_
_symmetry_equiv_pos_as_xyz
'x, y, z'
'-x, -y, -z'

loop_
_atom_site_label
_atom_site_type_symbol
_atom_site_fract_x
_atom_site_fract_y
_atom_site_fract_z
_atom_site_U_iso_or_equiv
_atom_site_adp_type
_atom_site_occupancy
_atom_site_symmetry_multiplicity
_atom_site_calc_flag
_atom_site_refinement_flags
N1 N 0.26458(17) 0.89043(14) 0.10620(12) 0.0280(2) Uani 1 1 d D
H1N H 0.263(3) 1.001(2) 0.0456(17) 0.034 Uiso 1 1 d D
O1 O 0.24513(16) 0.00838(13) 0.55390(10) 0.0327(2) Uani 1 1 d .
H1 H 0.231(3) -0.095(3) 0.615(2) 0.039 Uiso 1 1 d .
O2 O 0.2885(2) 0.06021(15) 0.75373(12) 0.0489(3) Uani 1 1 d .
C1 C 0.2586(2) 0.85841(17) 0.25272(15) 0.0303(3) Uani 1 1 d .
H1A H 0.2532 0.9539 0.2898 0.036 Uiso 1 1 calc R
C2 C 0.2605(2) 0.68737(17) 0.34848(13) 0.0284(3) Uani 1 1 d .
H2 H 0.2564 0.6653 0.4508 0.034 Uiso 1 1 calc R
C3 C 0.26846(18) 0.54577(15) 0.29243(13) 0.0235(2) Uani 1 1 d .
C4 C 0.2743(2) 0.58557(17) 0.13991(14) 0.0285(3) Uani 1 1 d .
H4 H 0.2796 0.4932 0.0993 0.034 Uiso 1 1 calc R
C5 C 0.2724(2) 0.75900(18) 0.04857(14) 0.0304(3) Uani 1 1 d .
H5 H 0.2766 0.7852 -0.0543 0.037 Uiso 1 1 calc R
C6 C 0.2679(2) 0.35939(16) 0.38716(14) 0.0262(3) Uani 1 1 d .
H6 H 0.2637 0.2752 0.3416 0.031 Uiso 1 1 calc R
C7 C 0.2728(2) 0.30095(17) 0.53171(14) 0.0281(3) Uani 1 1 d .
H7 H 0.2781 0.3838 0.5783 0.034 Uiso 1 1 calc R
C8 C 0.2706(2) 0.11225(17) 0.62430(14) 0.0285(3) Uani 1 1 d .
O1W O 0.22247(18) 1.25412(13) 0.01108(12) 0.0353(3) Uani 1 1 d D
H2W H 0.103(2) 1.297(3) 0.064(2) 0.042 Uiso 1 1 d D
H1W H 0.212(3) 1.330(2) -0.0708(18) 0.042 Uiso 1 1 d D
Cl1 Cl 0.17768(5) -0.36080(4) 0.75161(3) 0.03107(15) Uani 1 1 d .

loop_
_atom_site_aniso_label
_atom_site_aniso_U_11
_atom_site_aniso_U_22
_atom_site_aniso_U_33
_atom_site_aniso_U_23
_atom_site_aniso_U_13
_atom_site_aniso_U_12
N1 0.0330(5) 0.0188(5) 0.0279(5) 0.0021(4) -0.0057(4) -0.0104(4)
O1 0.0500(6) 0.0209(4) 0.0254(5) 0.0011(4) -0.0078(4) -0.0146(4)
O2 0.0897(9) 0.0363(6) 0.0252(5) 0.0073(4) -0.0203(5) -0.0305(6)
C1 0.0394(7) 0.0222(6) 0.0314(7) -0.0069(5) -0.0065(5) -0.0116(5)
C2 0.0402(7) 0.0246(6) 0.0216(6) -0.0036(5) -0.0072(5) -0.0121(5)
C3 0.0276(5) 0.0194(5) 0.0216(5) -0.0013(4) -0.0053(4) -0.0082(4)
C4 0.0420(7) 0.0229(6) 0.0223(6) -0.0031(4) -0.0073(5) -0.0130(5)
C5 0.0422(7) 0.0271(6) 0.0210(5) -0.0001(5) -0.0073(5) -0.0137(5)
C6 0.0347(6) 0.0189(5) 0.0244(6) -0.0023(4) -0.0062(5) -0.0098(4)
C7 0.0379(7) 0.0207(5) 0.0244(6) -0.0006(4) -0.0069(5) -0.0113(5)
C8 0.0353(6) 0.0230(6) 0.0237(6) 0.0000(4) -0.0053(5) -0.0105(5)
O1W 0.0472(6) 0.0209(4) 0.0306(5) -0.0027(4) -0.0019(4) -0.0096(4)
Cl1 0.0435(2) 0.02456(19) 0.02418(19) -0.00295(12) -0.00337(13) -0.01442(14)

loop_
_atom_type_symbol
_atom_type_description
_atom_type_scat_dispersion_real
_atom_type_scat_dispersion_imag
_atom_type_scat_source
C C 0.0033 0.0016 'International Tables Vol C Tables 4.2.6.8 and 6.1.1.4'
H H 0.0000 0.0000 'International Tables Vol C Tables 4.2.6.8 and 6.1.1.4'
N N 0.0061 0.0033 'International Tables Vol C Tables 4.2.6.8 and 6.1.1.4'
O O 0.0106 0.0060 'International Tables Vol C Tables 4.2.6.8 and 6.1.1.4'
Cl Cl 0.1484 0.1585 'International Tables Vol C Tables 4.2.6.8 and 6.1.1.4'

loop_
_geom_angle_atom_site_label_1
_geom_angle_atom_site_label_2
_geom_angle_atom_site_label_3
_geom_angle
C5 N1 C1 121.89(11)
N1 C1 C2 120.44(11)
C1 C2 C3 119.43(11)
C4 C3 C2 118.04(11)
C4 C3 C6 118.88(11)
C2 C3 C6 123.07(11)
C5 C4 C3 120.35(12)
N1 C5 C4 119.86(11)
C7 C6 C3 125.02(12)
C6 C7 C8 123.65(12)
O2 C8 O1 123.55(12)
O2 C8 C7 121.79(12)
O1 C8 C7 114.65(11)

loop_
_geom_bond_atom_site_label_1
_geom_bond_atom_site_label_2
_geom_bond_distance
N1 C5 1.3357(17)
N1 C1 1.3448(17)
O1 C8 1.3274(16)
O2 C8 1.2065(16)
C1 C2 1.3712(17)
C2 C3 1.4011(17)
C3 C4 1.3928(16)
C3 C6 1.4688(16)
C4 C5 1.3726(17)
C6 C7 1.3228(18)
C7 C8 1.4809(16)

loop_
_geom_hbond_atom_site_label_D
_geom_hbond_atom_site_label_H
_geom_hbond_atom_site_label_A
_geom_hbond_distance_DH
_geom_hbond_distance_HA
_geom_hbond_distance_DA
_geom_hbond_angle_DHA
_geom_hbond_site_symmetry_A
N1 H1N O1W 0.881(14) 1.880(15) 2.6871(14) 151.5(15) .
N1 H1N O2 0.881(14) 2.667(16) 3.1952(15) 119.6(13) 1_564
O1 H1 Cl1 0.86(2) 2.19(2) 3.0525(10) 172.9(17) .
O1W H2W Cl1 0.856(14) 2.265(15) 3.1046(11) 167.0(18) 2_566
O1W H1W Cl1 0.823(15) 2.472(16) 3.2351(10) 154.7(18) 1_574
